data_7026854
loop_
_publ_author_name
'Son, Jung-Ho'
'Pudenz, Michael A.'
'Hoefelmeyer, James D.'

_publ_section_title
;
 Reactivity of the bifunctional ambiphilic molecule
 8-(dimesitylboryl)quinoline: hydrolysis and coordination to Cu(I), Ag(I)
 and Pd(II).
;
_journal_issue 45
_journal_name_full 'Dalton transactions (Cambridge, England : 2003)'
_journal_page_first 11081
_journal_page_last 11090
_journal_paper_doi 10.1039/c0dt00798f
_journal_volume 39
_journal_year 2010
_chemical_formula_moiety 'C28 H31 B N, C F3 O3 S, C H2 Cl2'
_chemical_formula_sum 'C30 H33 B Cl2 F3 N O3 S'
_chemical_formula_weight 626.34
_chemical_melting_point 479
_chemical_name_common
;8-(dimesitylboryl)-1-methylquinolinium triflate
dichloromethane solvate
;
_chemical_name_systematic '8-(dimesitylboryl)-1-methylquinolinium triflate dichloromethane solvate'
_space_group_IT_number 2
_symmetry_cell_setting triclinic
_symmetry_Int_Tables_number 2
_symmetry_space_group_name_Hall '-P 1'
_symmetry_space_group_name_H-M 'P -1'
_atom_sites_solution_hydrogens geom
_atom_sites_solution_primary direct
_atom_sites_solution_secondary difmap
_audit_creation_method SHELXL-97
_cell_angle_alpha 89.985(2)
_cell_angle_beta 76.034(2)
_cell_angle_gamma 88.216(2)
_cell_formula_units_Z 2
_cell_length_a 8.3454(18)
_cell_length_b 13.054(3)
_cell_length_c 14.304(3)
_cell_measurement_reflns_used 8938
_cell_measurement_temperature 100(2)
_cell_measurement_theta_max 25.34
_cell_measurement_theta_min 2.52
_cell_volume 1511.5(6)
_computing_cell_refinement 'SAINT (Bruker, 2006)'
_computing_data_collection 'APEX2 (Bruker, 2006)'
_computing_data_reduction SAINT
_computing_molecular_graphics 'ORTEP3 (Farrugia, 1997)'
_computing_publication_material SHELXTL
_computing_structure_refinement 'SHELXL-97 (Sheldrick, 1997)'
_computing_structure_solution 'SHELXTL (Sheldrick, 2008)'
_diffrn_ambient_temperature 100(2)
_diffrn_measured_fraction_theta_full 0.992
_diffrn_measured_fraction_theta_max 0.992
_diffrn_measurement_device_type 'Bruker SMART APEXII'
_diffrn_measurement_method '\w scans'
_diffrn_radiation_monochromator graphite
_diffrn_radiation_probe x-ray
_diffrn_radiation_type MoK\a
_diffrn_radiation_wavelength 0.71073
_diffrn_reflns_av_R_equivalents 0.0325
_diffrn_reflns_av_sigmaI/netI 0.0372
_diffrn_reflns_limit_h_max 9
_diffrn_reflns_limit_h_min -10
_diffrn_reflns_limit_k_max 15
_diffrn_reflns_limit_k_min -15
_diffrn_reflns_limit_l_max 17
_diffrn_reflns_limit_l_min -17
_diffrn_reflns_number 14512
_diffrn_reflns_theta_full 25.37
_diffrn_reflns_theta_max 25.37
_diffrn_reflns_theta_min 2.13
_diffrn_source 'fine-focus sealed tube'
_diffrn_source_type 'Bruker SMART APEXII'
_exptl_absorpt_coefficient_mu 0.335
_exptl_absorpt_correction_T_max 0.9209
_exptl_absorpt_correction_T_min 0.8721
_exptl_absorpt_correction_type multi-scan
_exptl_absorpt_process_details '(SADABS; Bruker, 2003)'
_exptl_crystal_colour 'pale yellow'
_exptl_crystal_density_diffrn 1.376
_exptl_crystal_density_method 'not measured'
_exptl_crystal_description block
_exptl_crystal_F_000 652
_exptl_crystal_recrystallization_method 'CH2Cl2 evaporation'
_exptl_crystal_size_max 0.42
_exptl_crystal_size_mid 0.35
_exptl_crystal_size_min 0.25
_refine_diff_density_max 0.605
_refine_diff_density_min -0.737
_refine_diff_density_rms 0.057
_refine_ls_extinction_method none
_refine_ls_goodness_of_fit_ref 1.028
_refine_ls_hydrogen_treatment constr
_refine_ls_matrix_type full
_refine_ls_number_parameters 377
_refine_ls_number_reflns 5505
_refine_ls_number_restraints 0
_refine_ls_restrained_S_all 1.028
_refine_ls_R_factor_all 0.0613
_refine_ls_R_factor_gt 0.0414
_refine_ls_shift/su_max 0.001
_refine_ls_shift/su_mean 0.000
_refine_ls_structure_factor_coef Fsqd
_refine_ls_weighting_details 'calc w=1/[\s^2^(Fo^2^)+(0.0522P)^2^+1.3806P] where P=(Fo^2^+2Fc^2^)/3'
_refine_ls_weighting_scheme calc
_refine_ls_wR_factor_gt 0.1021
_refine_ls_wR_factor_ref 0.1158
_reflns_number_gt 4274
_reflns_number_total 5505
_reflns_threshold_expression >2sigma(I)
_cod_data_source_file c0dt00798f.txt
_cod_data_source_block 8-(dimesitylboryl)-1-methylquinolinium-triflate
_cod_original_cell_volume 1511.4(6)
_cod_database_code 7026854

loop_
_symmetry_equiv_pos_as_xyz
'x, y, z'
'-x, -y, -z'

loop_
_atom_site_label
_atom_site_type_symbol
_atom_site_fract_x
_atom_site_fract_y
_atom_site_fract_z
_atom_site_U_iso_or_equiv
_atom_site_adp_type
_atom_site_occupancy
_atom_site_symmetry_multiplicity
_atom_site_calc_flag
_atom_site_refinement_flags
C2 C 0.3519(3) 0.92517(18) 0.43239(17) 0.0244(5) Uani 1 1 d .
H2 H 0.3939 0.9920 0.4207 0.029 Uiso 1 1 calc R
C3 C 0.2115(3) 0.9121(2) 0.50564(19) 0.0299(6) Uani 1 1 d .
H3 H 0.1561 0.9692 0.5420 0.036 Uiso 1 1 calc R
C4 C 0.1546(3) 0.8159(2) 0.52451(17) 0.0271(6) Uani 1 1 d .
H4 H 0.0599 0.8052 0.5753 0.033 Uiso 1 1 calc R
C5 C 0.1818(3) 0.63087(19) 0.49192(17) 0.0250(5) Uani 1 1 d .
H5 H 0.0853 0.6204 0.5416 0.030 Uiso 1 1 calc R
C6 C 0.2672(3) 0.54949(19) 0.44327(18) 0.0258(5) Uani 1 1 d .
H6 H 0.2338 0.4818 0.4606 0.031 Uiso 1 1 calc R
C7 C 0.4054(3) 0.56572(18) 0.36699(17) 0.0230(5) Uani 1 1 d .
H7 H 0.4650 0.5073 0.3352 0.028 Uiso 1 1 calc R
C8 C 0.4605(3) 0.66260(17) 0.33503(16) 0.0190(5) Uani 1 1 d .
C9 C 0.3766(3) 0.74687(17) 0.39129(16) 0.0178(5) Uani 1 1 d .
C10 C 0.2360(3) 0.73157(18) 0.46877(16) 0.0213(5) Uani 1 1 d .
C11 C 0.5432(3) 0.71698(17) 0.14447(16) 0.0196(5) Uani 1 1 d .
C12 C 0.3818(3) 0.72388(17) 0.12828(17) 0.0215(5) Uani 1 1 d .
C13 C 0.3525(3) 0.78186(18) 0.05176(17) 0.0243(5) Uani 1 1 d .
H13 H 0.2439 0.7850 0.0418 0.029 Uiso 1 1 calc R
C14 C 0.4749(3) 0.83497(18) -0.01020(17) 0.0248(5) Uani 1 1 d .
C15 C 0.6332(3) 0.82700(18) 0.00508(17) 0.0246(5) Uani 1 1 d .
H15 H 0.7192 0.8630 -0.0363 0.029 Uiso 1 1 calc R
C16 C 0.6702(3) 0.76841(18) 0.07852(16) 0.0205(5) Uani 1 1 d .
C17 C 0.2403(3) 0.6638(2) 0.18682(19) 0.0276(6) Uani 1 1 d .
H17A H 0.1455 0.6703 0.1577 0.041 Uiso 1 1 calc R
H17B H 0.2090 0.6908 0.2529 0.041 Uiso 1 1 calc R
H17C H 0.2747 0.5915 0.1878 0.041 Uiso 1 1 calc R
C18 C 0.4388(4) 0.8992(2) -0.09082(19) 0.0349(6) Uani 1 1 d .
H18A H 0.3362 0.8772 -0.1055 0.052 Uiso 1 1 calc R
H18B H 0.5300 0.8906 -0.1483 0.052 Uiso 1 1 calc R
H18C H 0.4266 0.9715 -0.0711 0.052 Uiso 1 1 calc R
C19 C 0.8486(3) 0.7615(2) 0.08624(17) 0.0263(5) Uani 1 1 d .
H19A H 0.8952 0.6928 0.0667 0.040 Uiso 1 1 calc R
H19B H 0.8530 0.7748 0.1530 0.040 Uiso 1 1 calc R
H19C H 0.9127 0.8125 0.0440 0.040 Uiso 1 1 calc R
C20 C 0.7254(3) 0.57020(17) 0.21605(16) 0.0188(5) Uani 1 1 d .
C21 C 0.7444(3) 0.49427(18) 0.14280(16) 0.0217(5) Uani 1 1 d .
C22 C 0.8626(3) 0.41614(19) 0.13472(17) 0.0259(5) Uani 1 1 d .
H22 H 0.8707 0.3653 0.0861 0.031 Uiso 1 1 calc R
C23 C 0.9706(3) 0.40939(19) 0.19548(17) 0.0242(5) Uani 1 1 d .
C24 C 0.9543(3) 0.48423(18) 0.26631(16) 0.0209(5) Uani 1 1 d .
H24 H 1.0273 0.4817 0.3080 0.025 Uiso 1 1 calc R
C25 C 0.8348(3) 0.56282(17) 0.27829(15) 0.0188(5) Uani 1 1 d .
C26 C 0.6329(4) 0.4926(2) 0.0731(2) 0.0350(7) Uani 1 1 d .
H26A H 0.6629 0.5473 0.0258 0.052 Uiso 1 1 calc R
H26B H 0.5176 0.5032 0.1089 0.052 Uiso 1 1 calc R
H26C H 0.6462 0.4262 0.0398 0.052 Uiso 1 1 calc R
C27 C 1.1000(3) 0.3241(2) 0.1847(2) 0.0371(7) Uani 1 1 d .
H27A H 1.1953 0.3404 0.1324 0.056 Uiso 1 1 calc R
H27B H 1.0536 0.2598 0.1696 0.056 Uiso 1 1 calc R
H27C H 1.1352 0.3166 0.2450 0.056 Uiso 1 1 calc R
C28 C 0.8326(3) 0.64219(19) 0.35581(17) 0.0249(5) Uani 1 1 d .
H28A H 0.9096 0.6202 0.3945 0.037 Uiso 1 1 calc R
H28B H 0.7208 0.6496 0.3974 0.037 Uiso 1 1 calc R
H28C H 0.8660 0.7081 0.3257 0.037 Uiso 1 1 calc R
C29 C 0.5836(3) 0.87249(19) 0.30647(18) 0.0270(5) Uani 1 1 d .
H29A H 0.5610 0.8786 0.2425 0.041 Uiso 1 1 calc R
H29B H 0.6673 0.8179 0.3052 0.041 Uiso 1 1 calc R
H29C H 0.6242 0.9375 0.3243 0.041 Uiso 1 1 calc R
C30 C 0.5158(3) 0.25798(19) 0.32568(19) 0.0278(6) Uani 1 1 d .
C31 C 0.1186(3) 0.9918(2) 0.20372(19) 0.0341(6) Uani 1 1 d .
H31A H 0.1578 1.0532 0.2310 0.041 Uiso 1 1 calc R
H31B H 0.2135 0.9596 0.1566 0.041 Uiso 1 1 calc R
B1 B 0.5828(3) 0.6542(2) 0.23083(19) 0.0196(5) Uani 1 1 d .
N1 N 0.4305(2) 0.84763(14) 0.37761(13) 0.0198(4) Uani 1 1 d .
O1 O 0.2805(2) 0.13296(13) 0.33155(12) 0.0301(4) Uani 1 1 d .
O2 O 0.3644(2) 0.16595(13) 0.47979(12) 0.0300(4) Uani 1 1 d .
O3 O 0.2127(2) 0.29803(13) 0.41278(12) 0.0303(4) Uani 1 1 d .
F1 F 0.57112(19) 0.33020(12) 0.37522(12) 0.0403(4) Uani 1 1 d .
F2 F 0.49783(19) 0.30002(12) 0.24367(11) 0.0366(4) Uani 1 1 d .
F3 F 0.63284(19) 0.18375(13) 0.30350(12) 0.0412(4) Uani 1 1 d .
S1 S 0.32105(7) 0.20853(4) 0.39573(4) 0.02232(15) Uani 1 1 d .
Cl1 Cl 0.04309(9) 0.90436(5) 0.29702(5) 0.03736(18) Uani 1 1 d .
Cl2 Cl -0.03595(12) 1.02882(7) 0.14462(8) 0.0658(3) Uani 1 1 d .

loop_
_atom_site_aniso_label
_atom_site_aniso_U_11
_atom_site_aniso_U_22
_atom_site_aniso_U_33
_atom_site_aniso_U_23
_atom_site_aniso_U_13
_atom_site_aniso_U_12
C2 0.0305(13) 0.0185(12) 0.0272(13) -0.0069(10) -0.0135(11) 0.0039(10)
C3 0.0295(14) 0.0292(14) 0.0313(14) -0.0145(11) -0.0091(11) 0.0084(11)
C4 0.0221(12) 0.0371(15) 0.0212(12) -0.0094(11) -0.0041(10) 0.0046(11)
C5 0.0193(12) 0.0344(14) 0.0205(12) 0.0006(10) -0.0027(10) -0.0050(10)
C6 0.0238(13) 0.0250(13) 0.0290(13) 0.0035(10) -0.0062(10) -0.0068(10)
C7 0.0229(12) 0.0208(12) 0.0248(12) -0.0048(10) -0.0052(10) 0.0004(9)
C8 0.0173(11) 0.0196(11) 0.0207(12) -0.0041(9) -0.0056(9) -0.0016(9)
C9 0.0178(11) 0.0184(11) 0.0187(11) -0.0014(9) -0.0073(9) -0.0007(9)
C10 0.0179(11) 0.0287(13) 0.0181(11) -0.0037(10) -0.0059(9) 0.0002(9)
C11 0.0204(12) 0.0184(11) 0.0193(11) -0.0082(9) -0.0033(9) -0.0001(9)
C12 0.0208(12) 0.0192(12) 0.0237(12) -0.0107(9) -0.0039(10) 0.0005(9)
C13 0.0223(12) 0.0251(13) 0.0265(13) -0.0117(10) -0.0084(10) 0.0046(10)
C14 0.0309(13) 0.0236(12) 0.0201(12) -0.0083(10) -0.0073(10) 0.0057(10)
C15 0.0267(13) 0.0258(13) 0.0182(12) -0.0054(10) 0.0001(10) -0.0001(10)
C16 0.0206(12) 0.0223(12) 0.0175(11) -0.0071(9) -0.0029(9) 0.0010(9)
C17 0.0188(12) 0.0315(14) 0.0332(14) -0.0035(11) -0.0071(10) -0.0035(10)
C18 0.0421(16) 0.0368(15) 0.0271(14) -0.0028(12) -0.0118(12) 0.0062(12)
C19 0.0196(12) 0.0345(14) 0.0236(13) -0.0001(11) -0.0020(10) -0.0050(10)
C20 0.0179(11) 0.0209(12) 0.0165(11) -0.0031(9) -0.0015(9) -0.0032(9)
C21 0.0226(12) 0.0245(12) 0.0188(11) -0.0047(9) -0.0063(9) 0.0003(10)
C22 0.0300(13) 0.0270(13) 0.0201(12) -0.0101(10) -0.0054(10) 0.0030(10)
C23 0.0222(12) 0.0272(13) 0.0209(12) -0.0028(10) -0.0009(10) 0.0019(10)
C24 0.0186(11) 0.0284(13) 0.0164(11) 0.0005(9) -0.0050(9) -0.0046(9)
C25 0.0180(11) 0.0226(12) 0.0146(11) -0.0020(9) -0.0006(9) -0.0067(9)
C26 0.0422(16) 0.0321(15) 0.0362(15) -0.0194(12) -0.0221(13) 0.0118(12)
C27 0.0368(16) 0.0403(16) 0.0342(15) -0.0093(12) -0.0104(12) 0.0130(13)
C28 0.0233(12) 0.0302(13) 0.0224(12) -0.0069(10) -0.0077(10) -0.0029(10)
C29 0.0311(14) 0.0218(12) 0.0255(13) -0.0032(10) -0.0009(11) -0.0084(10)
C30 0.0266(13) 0.0257(13) 0.0337(14) -0.0040(11) -0.0124(11) 0.0000(10)
C31 0.0323(15) 0.0367(15) 0.0332(15) -0.0090(12) -0.0068(12) -0.0075(12)
B1 0.0166(13) 0.0189(13) 0.0236(13) -0.0085(10) -0.0044(10) -0.0080(10)
N1 0.0222(10) 0.0188(10) 0.0191(10) -0.0049(8) -0.0064(8) -0.0004(8)
O1 0.0407(11) 0.0243(9) 0.0296(10) -0.0067(7) -0.0161(8) -0.0088(8)
O2 0.0405(11) 0.0264(9) 0.0259(9) -0.0037(7) -0.0131(8) -0.0021(8)
O3 0.0298(10) 0.0310(10) 0.0300(10) -0.0090(8) -0.0074(8) 0.0030(8)
F1 0.0393(9) 0.0340(9) 0.0558(10) -0.0025(7) -0.0261(8) -0.0125(7)
F2 0.0331(8) 0.0434(9) 0.0338(9) 0.0083(7) -0.0085(7) -0.0074(7)
F3 0.0308(8) 0.0470(10) 0.0446(10) -0.0067(8) -0.0079(7) 0.0102(7)
S1 0.0266(3) 0.0205(3) 0.0212(3) -0.0058(2) -0.0084(2) -0.0020(2)
Cl1 0.0417(4) 0.0361(4) 0.0363(4) -0.0032(3) -0.0129(3) -0.0048(3)
Cl2 0.0688(6) 0.0573(5) 0.0903(7) 0.0304(5) -0.0532(5) -0.0275(4)

loop_
_atom_type_symbol
_atom_type_description
_atom_type_scat_dispersion_real
_atom_type_scat_dispersion_imag
_atom_type_scat_source
C C 0.0033 0.0016 'International Tables Vol C Tables 4.2.6.8 and 6.1.1.4'
H H 0.0000 0.0000 'International Tables Vol C Tables 4.2.6.8 and 6.1.1.4'
B B 0.0013 0.0007 'International Tables Vol C Tables 4.2.6.8 and 6.1.1.4'
N N 0.0061 0.0033 'International Tables Vol C Tables 4.2.6.8 and 6.1.1.4'
O O 0.0106 0.0060 'International Tables Vol C Tables 4.2.6.8 and 6.1.1.4'
F F 0.0171 0.0103 'International Tables Vol C Tables 4.2.6.8 and 6.1.1.4'
S S 0.1246 0.1234 'International Tables Vol C Tables 4.2.6.8 and 6.1.1.4'
Cl Cl 0.1484 0.1585 'International Tables Vol C Tables 4.2.6.8 and 6.1.1.4'

loop_
_geom_angle_atom_site_label_1
_geom_angle_atom_site_label_2
_geom_angle_atom_site_label_3
_geom_angle
N1 C2 C3 122.6(2)
N1 C2 H2 118.7
C3 C2 H2 118.7
C4 C3 C2 118.7(2)
C4 C3 H3 120.7
C2 C3 H3 120.7
C3 C4 C10 120.3(2)
C3 C4 H4 119.9
C10 C4 H4 119.9
C6 C5 C10 120.1(2)
C6 C5 H5 120.0
C10 C5 H5 120.0
C5 C6 C7 119.7(2)
C5 C6 H6 120.2
C7 C6 H6 120.2
C8 C7 C6 124.0(2)
C8 C7 H7 118.0
C6 C7 H7 118.0
C7 C8 C9 115.5(2)
C7 C8 B1 110.30(19)
C9 C8 B1 133.0(2)
N1 C9 C8 122.8(2)
N1 C9 C10 116.19(19)
C8 C9 C10 120.9(2)
C4 C10 C5 120.1(2)
C4 C10 C9 120.3(2)
C5 C10 C9 119.6(2)
C12 C11 C16 117.3(2)
C12 C11 B1 122.1(2)
C16 C11 B1 120.6(2)
C13 C12 C11 119.9(2)
C13 C12 C17 117.7(2)
C11 C12 C17 122.3(2)
C14 C13 C12 122.8(2)
C14 C13 H13 118.6
C12 C13 H13 118.6
C13 C14 C15 117.2(2)
C13 C14 C18 121.6(2)
C15 C14 C18 121.1(2)
C16 C15 C14 122.5(2)
C16 C15 H15 118.8
C14 C15 H15 118.8
C15 C16 C11 120.3(2)
C15 C16 C19 118.1(2)
C11 C16 C19 121.5(2)
C12 C17 H17A 109.5
C12 C17 H17B 109.5
H17A C17 H17B 109.5
C12 C17 H17C 109.5
H17A C17 H17C 109.5
H17B C17 H17C 109.5
C14 C18 H18A 109.5
C14 C18 H18B 109.5
H18A C18 H18B 109.5
C14 C18 H18C 109.5
H18A C18 H18C 109.5
H18B C18 H18C 109.5
C16 C19 H19A 109.5
C16 C19 H19B 109.5
H19A C19 H19B 109.5
C16 C19 H19C 109.5
H19A C19 H19C 109.5
H19B C19 H19C 109.5
C21 C20 C25 117.1(2)
C21 C20 B1 120.9(2)
C25 C20 B1 121.89(19)
C22 C21 C20 120.6(2)
C22 C21 C26 117.3(2)
C20 C21 C26 122.1(2)
C21 C22 C23 122.2(2)
C21 C22 H22 118.9
C23 C22 H22 118.9
C24 C23 C22 117.4(2)
C24 C23 C27 121.2(2)
C22 C23 C27 121.4(2)
C23 C24 C25 122.2(2)
C23 C24 H24 118.9
C25 C24 H24 118.9
C24 C25 C20 120.4(2)
C24 C25 C28 117.5(2)
C20 C25 C28 122.0(2)
C21 C26 H26A 109.5
C21 C26 H26B 109.5
H26A C26 H26B 109.5
C21 C26 H26C 109.5
H26A C26 H26C 109.5
H26B C26 H26C 109.5
C23 C27 H27A 109.5
C23 C27 H27B 109.5
H27A C27 H27B 109.5
C23 C27 H27C 109.5
H27A C27 H27C 109.5
H27B C27 H27C 109.5
C25 C28 H28A 109.5
C25 C28 H28B 109.5
H28A C28 H28B 109.5
C25 C28 H28C 109.5
H28A C28 H28C 109.5
H28B C28 H28C 109.5
N1 C29 H29A 109.5
N1 C29 H29B 109.5
H29A C29 H29B 109.5
N1 C29 H29C 109.5
H29A C29 H29C 109.5
H29B C29 H29C 109.5
F2 C30 F3 108.0(2)
F2 C30 F1 107.5(2)
F3 C30 F1 107.6(2)
F2 C30 S1 111.32(16)
F3 C30 S1 111.37(17)
F1 C30 S1 110.90(18)
Cl2 C31 Cl1 111.09(15)
Cl2 C31 H31A 109.4
Cl1 C31 H31A 109.4
Cl2 C31 H31B 109.4
Cl1 C31 H31B 109.4
H31A C31 H31B 108.0
C20 B1 C11 122.4(2)
C20 B1 C8 116.9(2)
C11 B1 C8 120.0(2)
C2 N1 C9 121.9(2)
C2 N1 C29 116.3(2)
C9 N1 C29 121.72(18)
O3 S1 O2 115.55(10)
O3 S1 O1 114.79(11)
O2 S1 O1 114.33(10)
O3 S1 C30 103.31(11)
O2 S1 C30 103.40(11)
O1 S1 C30 103.13(11)

loop_
_geom_bond_atom_site_label_1
_geom_bond_atom_site_label_2
_geom_bond_distance
C2 N1 1.334(3)
C2 C3 1.385(4)
C2 H2 0.9500
C3 C4 1.361(4)
C3 H3 0.9500
C4 C10 1.414(3)
C4 H4 0.9500
C5 C6 1.355(3)
C5 C10 1.417(3)
C5 H5 0.9500
C6 C7 1.405(3)
C6 H6 0.9500
C7 C8 1.398(3)
C7 H7 0.9500
C8 C9 1.424(3)
C8 B1 1.592(3)
C9 N1 1.402(3)
C9 C10 1.425(3)
C11 C12 1.421(3)
C11 C16 1.424(3)
C11 B1 1.577(4)
C12 C13 1.396(3)
C12 C17 1.513(3)
C13 C14 1.384(4)
C13 H13 0.9500
C14 C15 1.392(4)
C14 C18 1.508(3)
C15 C16 1.388(3)
C15 H15 0.9500
C16 C19 1.519(3)
C17 H17A 0.9800
C17 H17B 0.9800
C17 H17C 0.9800
C18 H18A 0.9800
C18 H18B 0.9800
C18 H18C 0.9800
C19 H19A 0.9800
C19 H19B 0.9800
C19 H19C 0.9800
C20 C21 1.420(3)
C20 C25 1.422(3)
C20 B1 1.569(3)
C21 C22 1.382(3)
C21 C26 1.519(3)
C22 C23 1.396(3)
C22 H22 0.9500
C23 C24 1.388(3)
C23 C27 1.508(3)
C24 C25 1.389(3)
C24 H24 0.9500
C25 C28 1.514(3)
C26 H26A 0.9800
C26 H26B 0.9800
C26 H26C 0.9800
C27 H27A 0.9800
C27 H27B 0.9800
C27 H27C 0.9800
C28 H28A 0.9800
C28 H28B 0.9800
C28 H28C 0.9800
C29 N1 1.474(3)
C29 H29A 0.9800
C29 H29B 0.9800
C29 H29C 0.9800
C30 F2 1.334(3)
C30 F3 1.336(3)
C30 F1 1.338(3)
C30 S1 1.828(3)
C31 Cl2 1.760(3)
C31 Cl1 1.766(3)
C31 H31A 0.9900
C31 H31B 0.9900
O1 S1 1.4497(17)
O2 S1 1.4433(18)
O3 S1 1.4390(18)
